data_7023755
loop_
_publ_author_name
'Wang, Ling'
'Guo, Bin'
'Li, Hong-Xi'
'Li, Qi'
'Li, Hai-Yan'
'Lang, Jian-Ping'

_publ_section_title
;
 Polynuclear copper(ii) pyrazolate complexes: temperature-dependent
 protonolysis reactions, crystal structures and high catalytic activity
 toward the condensation of nitriles with 2-aminoalcohol.
;
_journal_issue 44
_journal_name_full 'Dalton transactions (Cambridge, England : 2003)'
_journal_page_first 15570
_journal_page_last 15580
_journal_paper_doi 10.1039/c3dt51970h
_journal_volume 42
_journal_year 2013
_chemical_formula_moiety '2(C28 H28 Cu4 N8 O20), 8(CH3OH), OH2'
_chemical_formula_sum 'C64 H90 Cu8 N16 O49'
_chemical_formula_weight 2375.84
_chemical_name_systematic
; 
 ? 
;
_space_group_IT_number 88
_symmetry_cell_setting tetragonal
_symmetry_space_group_name_Hall '-I 4ad'
_symmetry_space_group_name_H-M 'I 41/a :2'
_atom_sites_solution_hydrogens geom
_atom_sites_solution_primary direct
_atom_sites_solution_secondary difmap
_audit_creation_method SHELXL-97
_cell_angle_alpha 90.00
_cell_angle_beta 90.00
_cell_angle_gamma 90.00
_cell_formula_units_Z 2
_cell_length_a 15.5074(10)
_cell_length_b 15.5074(10)
_cell_length_c 19.8920(12)
_cell_measurement_reflns_used 9908
_cell_measurement_temperature 173(2)
_cell_measurement_theta_max 27.96
_cell_measurement_theta_min 2.63
_cell_volume 4783.6(5)
_computing_cell_refinement 'Bruker SAINT'
_computing_data_collection 'Bruker APEX2'
_computing_data_reduction 'Bruker SAINT'
_computing_molecular_graphics 'Bruker SHELXTL'
_computing_publication_material 'Bruker SHELXTL'
_computing_structure_refinement 'SHELXL-97 (Sheldrick, 1997)'
_computing_structure_solution 'SHELXS-97 (Sheldrick, 1990)'
_diffrn_ambient_temperature 173(2)
_diffrn_measured_fraction_theta_full 0.998
_diffrn_measured_fraction_theta_max 0.998
_diffrn_measurement_device_type 'Rigaku Mercury'
_diffrn_measurement_method \w
_diffrn_radiation_monochromator graphite
_diffrn_radiation_source 'fine-focus sealed tube'
_diffrn_radiation_type MoK\a
_diffrn_radiation_wavelength 0.71073
_diffrn_reflns_av_R_equivalents 0.0516
_diffrn_reflns_av_sigmaI/netI 0.0313
_diffrn_reflns_limit_h_max 20
_diffrn_reflns_limit_h_min -20
_diffrn_reflns_limit_k_max 16
_diffrn_reflns_limit_k_min -20
_diffrn_reflns_limit_l_max 26
_diffrn_reflns_limit_l_min -26
_diffrn_reflns_number 35860
_diffrn_reflns_theta_full 28.77
_diffrn_reflns_theta_max 28.77
_diffrn_reflns_theta_min 2.63
_diffrn_standards_decay_% 0
_diffrn_standards_interval_count 0
_diffrn_standards_interval_time 0
_diffrn_standards_number 0
_exptl_absorpt_coefficient_mu 1.845
_exptl_absorpt_correction_T_max 0.7568
_exptl_absorpt_correction_T_min 0.6763
_exptl_absorpt_correction_type multi-scan
_exptl_absorpt_process_details 'Jacobson, R. (1998) Private communication'
_exptl_crystal_colour blue
_exptl_crystal_density_diffrn 1.626
_exptl_crystal_density_method 'not measured'
_exptl_crystal_description block
_exptl_crystal_F_000 2352
_exptl_crystal_size_max 0.23
_exptl_crystal_size_mid 0.19
_exptl_crystal_size_min 0.16
_refine_diff_density_max 1.747
_refine_diff_density_min -1.049
_refine_diff_density_rms 0.157
_refine_ls_extinction_method none
_refine_ls_goodness_of_fit_ref 1.068
_refine_ls_hydrogen_treatment mixed
_refine_ls_matrix_type full
_refine_ls_number_parameters 157
_refine_ls_number_reflns 3106
_refine_ls_number_restraints 2
_refine_ls_restrained_S_all 1.069
_refine_ls_R_factor_all 0.0823
_refine_ls_R_factor_gt 0.0590
_refine_ls_shift/su_max 0.000
_refine_ls_shift/su_mean 0.000
_refine_ls_structure_factor_coef Fsqd
_refine_ls_weighting_details 'calc w=1/[\s^2^(Fo^2^)+(0.1157P)^2^+24.4786P] where P=(Fo^2^+2Fc^2^)/3'
_refine_ls_weighting_scheme calc
_refine_ls_wR_factor_gt 0.1780
_refine_ls_wR_factor_ref 0.1991
_reflns_number_gt 2337
_reflns_number_total 3106
_reflns_threshold_expression >2sigma(I)
_cod_data_source_file c3dt51970h.txt
_cod_data_source_block 3
_cod_depositor_comments
;
The following automatic conversions were performed:

'_symmetry_cell_setting' value 'Tetragonal' changed to 'tetragonal'
according to /home/saulius/struct/CIF-dictionaries/cif_core.dic
dictionary named 'cif_core.dic' version 2.4.2 from 2011-04-26.

Automatic conversion script
Id: cif_fix_values 1891 2012-01-12 08:04:46Z andrius 
;
_cod_original_sg_symbol_H-M I4(1)/a
_cod_database_code 7023755

loop_
_symmetry_equiv_pos_as_xyz
'x, y, z'
'-y+3/4, x+1/4, z+1/4'
'-x+1/2, -y, z+1/2'
'y+3/4, -x+3/4, z+3/4'
'x+1/2, y+1/2, z+1/2'
'-y+5/4, x+3/4, z+3/4'
'-x+1, -y+1/2, z+1'
'y+5/4, -x+5/4, z+5/4'
'-x, -y, -z'
'y-3/4, -x-1/4, -z-1/4'
'x-1/2, y, -z-1/2'
'-y-3/4, x-3/4, -z-3/4'
'-x+1/2, -y+1/2, -z+1/2'
'y-1/4, -x+1/4, -z+1/4'
'x, y+1/2, -z'
'-y-1/4, x-1/4, -z-1/4'

loop_
_atom_site_label
_atom_site_type_symbol
_atom_site_fract_x
_atom_site_fract_y
_atom_site_fract_z
_atom_site_U_iso_or_equiv
_atom_site_adp_type
_atom_site_occupancy
_atom_site_symmetry_multiplicity
_atom_site_calc_flag
_atom_site_refinement_flags
_atom_site_disorder_assembly
_atom_site_disorder_group
Cu1 Cu 0.05585(3) 0.87975(3) 0.30688(2) 0.0248(2) Uani 1 1 d . . .
O1 O 0.1847(2) 0.9556(2) 0.34435(16) 0.0354(7) Uani 1 1 d . . .
O2 O 0.2359(2) 1.0009(3) 0.44313(16) 0.0410(9) Uani 1 1 d . . .
O3 O -0.1239(2) 0.8179(2) 0.54042(16) 0.0298(7) Uani 1 1 d . . .
O4 O -0.0496(2) 0.8828(2) 0.62235(15) 0.0338(7) Uani 1 1 d . . .
O5 O -0.0100(2) 0.9892(2) 0.30121(16) 0.0315(7) Uani 1 1 d D . .
H5 H 0.012(3) 1.025(3) 0.329(2) 0.038 Uiso 1 1 d D . .
O7 O 0.0000 0.2500 0.1250 0.120(10) Uiso 0.50 4 d SP . .
N1 N 0.0460(2) 0.8842(2) 0.40566(18) 0.0238(7) Uani 1 1 d . . .
N2 N -0.0154(2) 0.8581(2) 0.44778(16) 0.0235(7) Uani 1 1 d . . .
C1 C 0.1801(3) 0.9614(3) 0.4045(2) 0.0305(9) Uani 1 1 d . . .
C2 C 0.1076(3) 0.9243(3) 0.4424(2) 0.0256(8) Uani 1 1 d . . .
C3 C 0.0854(3) 0.9239(3) 0.5103(2) 0.0265(8) Uani 1 1 d . . .
H3 H 0.1159 0.9467 0.5464 0.032 Uiso 1 1 calc R . .
C4 C 0.0068(3) 0.8816(3) 0.5109(2) 0.0252(8) Uani 1 1 d . . .
C5 C -0.0585(3) 0.8595(3) 0.5629(2) 0.0275(9) Uani 1 1 d . . .
C6 C 0.3032(4) 1.0481(5) 0.4083(4) 0.0614(18) Uani 1 1 d . . .
H6A H 0.3370 1.0087 0.3820 0.092 Uiso 1 1 calc R . .
H6B H 0.3396 1.0762 0.4406 0.092 Uiso 1 1 calc R . .
H6C H 0.2776 1.0904 0.3794 0.092 Uiso 1 1 calc R . .
C7 C -0.0317(4) 1.0320(4) 0.2399(3) 0.0517(14) Uani 1 1 d . . .
H7A H 0.0187 1.0594 0.2219 0.078 Uiso 1 1 calc R . .
H7B H -0.0752 1.0746 0.2486 0.078 Uiso 1 1 calc R . .
H7C H -0.0533 0.9906 0.2082 0.078 Uiso 1 1 calc R . .
O6 O 0.8374(10) 0.8111(10) 0.7093(9) 0.111(3) Uiso 0.50 1 d PD A 1
C8 C 0.8788(15) 0.7308(12) 0.7183(14) 0.103(7) Uiso 0.50 1 d PD A 1
O6A O 0.8387(10) 0.7077(10) 0.7760(8) 0.111(3) Uiso 0.50 1 d P B 2
C8A C 0.8467(11) 0.7312(10) 0.7021(8) 0.061(4) Uiso 0.50 1 d P B 2

loop_
_atom_site_aniso_label
_atom_site_aniso_U_11
_atom_site_aniso_U_22
_atom_site_aniso_U_33
_atom_site_aniso_U_23
_atom_site_aniso_U_13
_atom_site_aniso_U_12
Cu1 0.0288(3) 0.0288(3) 0.0168(3) -0.00178(18) 0.00089(18) 0.00094(19)
O1 0.0333(16) 0.0454(19) 0.0275(17) -0.0039(14) 0.0069(13) -0.0030(14)
O2 0.0289(16) 0.059(2) 0.0350(18) -0.0104(16) 0.0005(14) -0.0124(15)
O3 0.0333(16) 0.0380(17) 0.0181(14) -0.0012(12) 0.0017(11) -0.0037(13)
O4 0.0451(18) 0.0376(17) 0.0186(14) -0.0035(12) 0.0003(13) -0.0049(14)
O5 0.0379(17) 0.0306(16) 0.0260(16) -0.0040(12) -0.0040(13) 0.0027(13)
N1 0.0273(17) 0.0264(17) 0.0178(16) -0.0027(13) -0.0006(13) -0.0004(13)
N2 0.0284(17) 0.0253(16) 0.0169(16) -0.0025(12) 0.0002(13) 0.0004(14)
C1 0.027(2) 0.034(2) 0.031(2) -0.0046(18) 0.0017(17) 0.0022(17)
C2 0.0249(19) 0.027(2) 0.025(2) -0.0015(15) -0.0033(15) 0.0031(15)
C3 0.030(2) 0.028(2) 0.0221(19) -0.0060(16) -0.0024(16) 0.0022(16)
C4 0.031(2) 0.026(2) 0.0186(18) -0.0019(15) -0.0040(16) 0.0058(16)
C5 0.032(2) 0.027(2) 0.024(2) -0.0013(16) -0.0012(16) 0.0034(17)
C6 0.045(3) 0.081(5) 0.058(4) -0.012(3) 0.009(3) -0.026(3)
C7 0.069(4) 0.045(3) 0.041(3) 0.001(2) -0.007(3) 0.012(3)

loop_
_atom_type_symbol
_atom_type_description
_atom_type_scat_dispersion_real
_atom_type_scat_dispersion_imag
_atom_type_scat_source
C C 0.0033 0.0016 'International Tables Vol C Tables 4.2.6.8 and 6.1.1.4'
H H 0.0000 0.0000 'International Tables Vol C Tables 4.2.6.8 and 6.1.1.4'
Cu Cu 0.3201 1.2651 'International Tables Vol C Tables 4.2.6.8 and 6.1.1.4'
N N 0.0061 0.0033 'International Tables Vol C Tables 4.2.6.8 and 6.1.1.4'
O O 0.0106 0.0060 'International Tables Vol C Tables 4.2.6.8 and 6.1.1.4'

loop_
_geom_angle_atom_site_label_1
_geom_angle_atom_site_label_2
_geom_angle_atom_site_label_3
_geom_angle
_geom_angle_site_symmetry_1
_geom_angle_site_symmetry_3
O3 Cu1 N2 82.55(13) 10_566 10_566
O3 Cu1 N1 178.74(14) 10_566 .
N2 Cu1 N1 96.40(14) 10_566 .
O3 Cu1 O5 91.89(13) 10_566 .
N2 Cu1 O5 171.19(14) 10_566 .
N1 Cu1 O5 89.24(14) . .
O3 Cu1 O1 104.36(12) 10_566 .
N2 Cu1 O1 96.46(13) 10_566 .
N1 Cu1 O1 75.06(12) . .
O5 Cu1 O1 91.52(12) . .
C1 O1 Cu1 107.0(3) . .
C1 O2 C6 115.6(4) . .
C5 O3 Cu1 115.6(3) . 16_666
C7 O5 Cu1 124.6(3) . .
C7 O5 H5 109(4) . .
Cu1 O5 H5 109(4) . .
N2 N1 C2 107.7(3) . .
N2 N1 Cu1 132.3(3) . .
C2 N1 Cu1 119.9(3) . .
N1 N2 C4 108.8(3) . .
N1 N2 Cu1 138.2(3) . 16_666
C4 N2 Cu1 112.7(3) . 16_666
O1 C1 O2 125.4(4) . .
O1 C1 C2 121.8(4) . .
O2 C1 C2 112.8(4) . .
N1 C2 C3 110.3(4) . .
N1 C2 C1 116.3(4) . .
C3 C2 C1 133.4(4) . .
C4 C3 C2 103.2(4) . .
C4 C3 H3 128.4 . .
C2 C3 H3 128.4 . .
N2 C4 C3 110.1(4) . .
N2 C4 C5 114.3(4) . .
C3 C4 C5 135.6(4) . .
O4 C5 O3 124.5(4) . .
O4 C5 C4 121.3(4) . .
O3 C5 C4 114.3(4) . .
O2 C6 H6A 109.5 . .
O2 C6 H6B 109.5 . .
H6A C6 H6B 109.5 . .
O2 C6 H6C 109.5 . .
H6A C6 H6C 109.5 . .
H6B C6 H6C 109.5 . .
O5 C7 H7A 109.5 . .
O5 C7 H7B 109.5 . .
H7A C7 H7B 109.5 . .
O5 C7 H7C 109.5 . .
H7A C7 H7C 109.5 . .
H7B C7 H7C 109.5 . .

loop_
_geom_bond_atom_site_label_1
_geom_bond_atom_site_label_2
_geom_bond_distance
_geom_bond_site_symmetry_2
Cu1 O3 1.947(3) 10_566
Cu1 N2 1.953(4) 10_566
Cu1 N1 1.972(4) .
Cu1 O5 1.983(3) .
Cu1 O1 2.436(3) .
O1 C1 1.202(6) .
O2 C1 1.309(5) .
O2 C6 1.450(7) .
O3 C5 1.282(5) .
O3 Cu1 1.947(3) 16_666
O4 C5 1.244(5) .
O5 C7 1.428(6) .
O5 H5 0.857(10) .
N1 N2 1.330(5) .
N1 C2 1.355(5) .
N2 C4 1.351(5) .
N2 Cu1 1.953(4) 16_666
C1 C2 1.471(6) .
C2 C3 1.394(6) .
C3 C4 1.385(6) .
C3 H3 0.9300 .
C4 C5 1.488(6) .
C6 H6A 0.9600 .
C6 H6B 0.9600 .
C6 H6C 0.9600 .
C7 H7A 0.9600 .
C7 H7B 0.9600 .
C7 H7C 0.9600 .
O6 C8 1.412(10) .
O6A C8A 1.52(2) .

loop_
_geom_torsion_atom_site_label_1
_geom_torsion_atom_site_label_2
_geom_torsion_atom_site_label_3
_geom_torsion_atom_site_label_4
_geom_torsion
_geom_torsion_site_symmetry_1
_geom_torsion_site_symmetry_4
O3 Cu1 O1 C1 179.6(3) 10_566 .
N2 Cu1 O1 C1 -96.4(3) 10_566 .
N1 Cu1 O1 C1 -1.5(3) . .
O5 Cu1 O1 C1 87.3(3) . .
O3 Cu1 O5 C7 0.7(4) 10_566 .
N2 Cu1 O5 C7 -49.9(11) 10_566 .
N1 Cu1 O5 C7 -179.8(4) . .
O1 Cu1 O5 C7 105.1(4) . .
O3 Cu1 N1 N2 -121(6) 10_566 .
N2 Cu1 N1 N2 -88.1(4) 10_566 .
O5 Cu1 N1 N2 85.1(4) . .
O1 Cu1 N1 N2 176.9(4) . .
O3 Cu1 N1 C2 64(7) 10_566 .
N2 Cu1 N1 C2 96.2(3) 10_566 .
O5 Cu1 N1 C2 -90.6(3) . .
O1 Cu1 N1 C2 1.2(3) . .
C2 N1 N2 C4 0.2(4) . .
Cu1 N1 N2 C4 -175.8(3) . .
C2 N1 N2 Cu1 173.5(3) . 16_666
Cu1 N1 N2 Cu1 -2.5(6) . 16_666
Cu1 O1 C1 O2 -177.4(4) . .
Cu1 O1 C1 C2 1.6(5) . .
C6 O2 C1 O1 6.4(7) . .
C6 O2 C1 C2 -172.7(5) . .
N2 N1 C2 C3 0.0(5) . .
Cu1 N1 C2 C3 176.7(3) . .
N2 N1 C2 C1 -177.5(3) . .
Cu1 N1 C2 C1 -0.9(5) . .
O1 C1 C2 N1 -0.8(6) . .
O2 C1 C2 N1 178.3(4) . .
O1 C1 C2 C3 -177.6(5) . .
O2 C1 C2 C3 1.5(7) . .
N1 C2 C3 C4 -0.3(5) . .
C1 C2 C3 C4 176.7(5) . .
N1 N2 C4 C3 -0.4(5) . .
Cu1 N2 C4 C3 -175.5(3) 16_666 .
N1 N2 C4 C5 177.5(3) . .
Cu1 N2 C4 C5 2.3(4) 16_666 .
C2 C3 C4 N2 0.4(4) . .
C2 C3 C4 C5 -176.8(5) . .
Cu1 O3 C5 O4 170.6(3) 16_666 .
Cu1 O3 C5 C4 -7.3(5) 16_666 .
N2 C4 C5 O4 -174.7(4) . .
C3 C4 C5 O4 2.4(8) . .
N2 C4 C5 O3 3.3(5) . .
C3 C4 C5 O3 -179.6(4) . .
